data_7223238
loop_
_publ_author_name
'Tripuramallu, Bharat Kumar'
'Titi, Hatem M.'
'Roy, Sadipan'
'Verma, Roli'
'Goldberg, Israel'

_publ_section_title
;
 Ameliorated synthetic methodology for crystalline
 lanthanoid--metalloporphyrin open frameworks based on a multitopic
 octacarboxy-porphyrin scaffold: structural, gas sorption and
 photophysical properties
;
_journal_issue 4
_journal_name_full CrystEngComm
_journal_page_first 515
_journal_paper_doi 10.1039/C5CE02048D
_journal_volume 18
_journal_year 2016
_chemical_formula_moiety 'C52 H30 Gd2 N4 Na2 O21 Zn'
_chemical_formula_sum 'C52 H30 Gd2 N4 Na2 O21 Zn'
_chemical_formula_weight 1472.65
_space_group_crystal_system orthorhombic
_space_group_IT_number 74
_space_group_name_Hall '-I 2b 2'
_space_group_name_H-M_alt 'I m m a'
_symmetry_space_group_name_Hall '-I 2b 2'
_symmetry_space_group_name_H-M 'I m m a'
_atom_sites_solution_hydrogens geom
_atom_sites_solution_primary direct
_atom_sites_solution_secondary difmap
_audit_creation_method SHELXL-2014/7
_audit_update_record
;
2015-09-03 deposited with the CCDC.
2015-11-09 downloaded from the CCDC.
;
_cell_angle_alpha 90
_cell_angle_beta 90
_cell_angle_gamma 90
_cell_formula_units_Z 4
_cell_length_a 27.6310(19)
_cell_length_b 29.080(3)
_cell_length_c 13.1360(10)
_cell_measurement_reflns_used 3101
_cell_measurement_temperature 110(2)
_cell_measurement_theta_max 25.10
_cell_measurement_theta_min 1.70
_cell_volume 10554.9(15)
_computing_cell_refinement 'Saint, Bruker-AXS'
_computing_data_collection 'Apex2, Bruker-AXS'
_computing_data_reduction 'Saint, Bruker-AXS'
_computing_structure_refinement 'SHELXL-2014/7 (Sheldrick, 2015)'
_computing_structure_solution 'SHELXTL-2014 (Sheldrick, 2015)'
_diffrn_ambient_temperature 110(2)
_diffrn_detector_area_resol_mean 1.75
_diffrn_measured_fraction_theta_full 0.989
_diffrn_measured_fraction_theta_max 0.984
_diffrn_measurement_device_type 'ApexDuo, Bruker-AXS'
_diffrn_measurement_method '1 deg/ \f and \w scans'
_diffrn_radiation_type MoK\a
_diffrn_radiation_wavelength 0.71073
_diffrn_reflns_av_R_equivalents 0.0540
_diffrn_reflns_av_unetI/netI 0.0778
_diffrn_reflns_laue_measured_fraction_full 0.989
_diffrn_reflns_laue_measured_fraction_max 0.984
_diffrn_reflns_limit_h_max 32
_diffrn_reflns_limit_h_min -32
_diffrn_reflns_limit_k_max 34
_diffrn_reflns_limit_k_min -32
_diffrn_reflns_limit_l_max 15
_diffrn_reflns_limit_l_min -10
_diffrn_reflns_number 15176
_diffrn_reflns_point_group_measured_fraction_full 0.989
_diffrn_reflns_point_group_measured_fraction_max 0.984
_diffrn_reflns_theta_full 25.101
_diffrn_reflns_theta_max 25.101
_diffrn_reflns_theta_min 1.701
_diffrn_source 'ImuS micro-focus'
_exptl_absorpt_coefficient_mu 1.519
_exptl_absorpt_correction_T_max 0.863
_exptl_absorpt_correction_T_min 0.712
_exptl_absorpt_correction_type multi-scan
_exptl_absorpt_process_details 'Sadabs, Bruker-AXS'
_exptl_crystal_colour red
_exptl_crystal_density_diffrn 0.927
_exptl_crystal_description prism
_exptl_crystal_F_000 2872
_exptl_crystal_recrystallization_method solvothermal
_exptl_crystal_size_max 0.240
_exptl_crystal_size_mid 0.200
_exptl_crystal_size_min 0.100
_platon_squeeze_details
;
 Numerous molecules of the disordered DMF (possibly + water)  solvent.
;
_refine_diff_density_max 1.496
_refine_diff_density_min -1.036
_refine_diff_density_rms 0.150
_refine_ls_extinction_method none
_refine_ls_goodness_of_fit_ref 0.966
_refine_ls_hydrogen_treatment constr
_refine_ls_matrix_type full
_refine_ls_number_parameters 181
_refine_ls_number_reflns 4846
_refine_ls_number_restraints 0
_refine_ls_restrained_S_all 0.966
_refine_ls_R_factor_all 0.0866
_refine_ls_R_factor_gt 0.0646
_refine_ls_shift/su_max 0.003
_refine_ls_shift/su_mean 0.000
_refine_ls_structure_factor_coef Fsqd
_refine_ls_weighting_details 'w=1/[\s^2^(Fo^2^)+(0.0966P)^2^] where P=(Fo^2^+2Fc^2^)/3'
_refine_ls_weighting_scheme calc
_refine_ls_wR_factor_gt 0.1841
_refine_ls_wR_factor_ref 0.1959
_reflns_Friedel_coverage 0.000
_reflns_number_gt 3101
_reflns_number_total 4846
_reflns_threshold_expression 'I > 2\s(I)'
_cod_data_source_file c5ce02048d2.cif
_cod_data_source_block bkt20sq
_cod_depositor_comments 'Adding full bibliography for 7223238--7223241.cif.'
_cod_database_code 7223238
_shelx_shelxl_version_number 2014/7
_shelx_space_group_comment
;
The symmetry employed for this shelxl refinement is uniquely defined
by the following loop, which should always be used as a source of
symmetry information in preference to the above space-group names.
They are only intended as comments.
;
_shelx_estimated_absorpt_t_min 0.712
_shelx_estimated_absorpt_t_max 0.863

loop_
_space_group_symop_operation_xyz
'x, y, z'
'-x, -y+1/2, z'
'-x, y+1/2, -z'
'x, -y, -z'
'x+1/2, y+1/2, z+1/2'
'-x+1/2, -y+1, z+1/2'
'-x+1/2, y+1, -z+1/2'
'x+1/2, -y+1/2, -z+1/2'
'-x, -y, -z'
'x, y-1/2, -z'
'x, -y-1/2, z'
'-x, y, z'
'-x+1/2, -y+1/2, -z+1/2'
'x+1/2, y, -z+1/2'
'x+1/2, -y, z+1/2'
'-x+1/2, y+1/2, z+1/2'

loop_
_atom_site_label
_atom_site_type_symbol
_atom_site_fract_x
_atom_site_fract_y
_atom_site_fract_z
_atom_site_U_iso_or_equiv
_atom_site_adp_type
_atom_site_occupancy
_atom_site_site_symmetry_order
_atom_site_calc_flag
_atom_site_refinement_flags_posn
_atom_site_refinement_flags_adp
_atom_site_refinement_flags_occupancy
Gd1 Gd 0.82260(2) 0.5000 0.5000 0.0361(2) Uani 1 2 d S T P
Zn1 Zn 0.5000 0.2500 0.4290(3) 0.0351(6) Uani 0.68 4 d S T P
Zn1' Zn 0.5000 0.2500 0.3659(6) 0.0454(17) Uani 0.32 4 d S T P
Na1 Na 0.7500 0.45819(14) 0.7500 0.0397(9) Uani 1 2 d S T P
O1 O 0.69711(18) 0.48711(17) 0.1832(4) 0.0371(12) Uiso 1 1 d . . .
O2 O 0.7678(3) 0.4449(3) 0.5252(6) 0.021(2) Uiso 0.5 1 d . . P
O2' O 0.7513(4) 0.5436(4) 0.4618(8) 0.037(3) Uiso 0.5 1 d . . P
O3 O 0.7111(2) 0.4145(2) 0.6351(5) 0.0642(17) Uiso 1 1 d . . .
O4 O 0.6403(3) 0.4447(3) 0.1192(7) 0.028(2) Uiso 0.5 1 d . . P
O4' O 0.6559(4) 0.4308(4) 0.1043(8) 0.037(3) Uiso 0.5 1 d . . P
O5 O 0.8784(3) 0.5478(3) 0.4049(6) 0.111(3) Uiso 1 1 d . . .
H5A H 0.8680 0.5767 0.3788 0.133 Uiso 1 1 calc R U .
H5B H 0.9107 0.5378 0.3937 0.133 Uiso 1 1 calc R U .
O6 O 0.5000 0.2500 0.6023(19) 0.121(9) Uiso 0.68 4 d S . P
H6A H 0.5000 0.2783 0.6384 0.145 Uiso 0.34 2 calc R U P
H6B H 0.5000 0.2217 0.6384 0.145 Uiso 0.34 2 calc R U P
O6' O 0.5000 0.2500 0.203(4) 0.098(15) Uiso 0.32 4 d S . P
H6'1 H 0.5000 0.2217 0.1673 0.118 Uiso 0.16 2 calc R U P
H6'2 H 0.5000 0.2783 0.1673 0.118 Uiso 0.16 2 calc R U P
N1 N 0.5738(2) 0.2500 0.4060(5) 0.0221(16) Uani 1 2 d S T P
N2 N 0.5000 0.3191(3) 0.4008(5) 0.0277(17) Uani 1 2 d S T P
C1 C 0.6026(2) 0.2879(2) 0.4030(5) 0.0295(15) Uani 1 1 d . . .
C2 C 0.6648(2) 0.4282(2) 0.2870(5) 0.0316(16) Uani 1 1 d . . .
C3 C 0.6560(3) 0.3803(3) 0.4708(5) 0.0376(18) Uani 1 1 d . . .
H3 H 0.6522 0.3648 0.5340 0.045 Uiso 1 1 calc R U .
C4 C 0.6263(2) 0.3699(3) 0.3865(5) 0.0320(16) Uani 1 1 d . . .
C5 C 0.6530(2) 0.2731(2) 0.3969(5) 0.0357(17) Uani 1 1 d . . .
H5 H 0.6807 0.2925 0.3935 0.043 Uiso 1 1 calc R U .
C6 C 0.5874(2) 0.3334(2) 0.3971(5) 0.0279(15) Uani 1 1 d . . .
C7 C 0.6709(2) 0.4529(3) 0.1898(6) 0.0414(18) Uani 1 1 d . . .
C8 C 0.6312(2) 0.3940(2) 0.2979(4) 0.0316(16) Uani 1 1 d . . .
H8 H 0.6107 0.3868 0.2422 0.038 Uiso 1 1 calc R U .
C9 C 0.7230(3) 0.4274(3) 0.5472(5) 0.0417(19) Uani 1 1 d . . .
C10 C 0.5404(2) 0.3471(2) 0.3953(5) 0.0290(15) Uani 1 1 d . . .
C11 C 0.5236(2) 0.3952(2) 0.3951(6) 0.0435(19) Uani 1 1 d . . .
H11 H 0.5437 0.4216 0.3949 0.052 Uiso 1 1 calc R U .
C12 C 0.6961(2) 0.4372(2) 0.3683(5) 0.0295(15) Uani 1 1 d . . .
H12 H 0.7210 0.4594 0.3606 0.035 Uiso 1 1 calc R U .
C13 C 0.6915(2) 0.4145(2) 0.4576(5) 0.0333(16) Uani 1 1 d . . .

loop_
_atom_site_aniso_label
_atom_site_aniso_U_11
_atom_site_aniso_U_22
_atom_site_aniso_U_33
_atom_site_aniso_U_23
_atom_site_aniso_U_13
_atom_site_aniso_U_12
Gd1 0.0278(3) 0.0415(3) 0.0390(3) -0.0171(2) 0.000 0.000
Zn1 0.0309(14) 0.0270(14) 0.0474(18) 0.000 0.000 0.000
Zn1' 0.056(4) 0.047(4) 0.033(3) 0.000 0.000 0.000
Na1 0.051(2) 0.033(2) 0.035(2) 0.000 -0.0079(18) 0.000
N1 0.017(3) 0.019(4) 0.031(4) 0.000 -0.003(3) 0.000
N2 0.029(4) 0.029(5) 0.025(4) 0.004(3) 0.000 0.000
C1 0.025(3) 0.031(4) 0.032(4) 0.005(3) -0.004(3) -0.001(3)
C2 0.029(3) 0.035(4) 0.031(4) 0.002(3) -0.005(3) -0.009(3)
C3 0.037(4) 0.051(5) 0.025(3) -0.002(3) -0.005(3) -0.001(4)
C4 0.019(3) 0.040(4) 0.036(4) 0.007(3) -0.004(3) -0.014(3)
C5 0.024(3) 0.025(4) 0.058(5) 0.003(3) 0.001(3) 0.005(3)
C6 0.028(3) 0.023(4) 0.033(4) -0.001(3) -0.004(3) -0.003(3)
C7 0.037(4) 0.043(5) 0.044(4) 0.009(4) -0.014(3) -0.008(3)
C8 0.033(3) 0.045(4) 0.017(3) 0.001(3) 0.000(3) -0.003(3)
C9 0.052(4) 0.046(5) 0.027(4) 0.011(4) -0.004(4) -0.027(4)
C10 0.030(3) 0.022(4) 0.035(4) -0.001(3) 0.004(3) -0.012(3)
C11 0.041(4) 0.011(3) 0.078(6) 0.003(4) 0.000(4) 0.002(3)
C12 0.036(3) 0.026(4) 0.027(3) 0.004(3) -0.002(3) -0.011(3)
C13 0.037(4) 0.027(4) 0.036(4) 0.003(3) -0.013(3) -0.015(3)

loop_
_atom_type_symbol
_atom_type_description
_atom_type_scat_dispersion_real
_atom_type_scat_dispersion_imag
_atom_type_scat_source
C C 0.0033 0.0016 'International Tables Vol C Tables 4.2.6.8 and 6.1.1.4'
H H 0.0000 0.0000 'International Tables Vol C Tables 4.2.6.8 and 6.1.1.4'
N N 0.0061 0.0033 'International Tables Vol C Tables 4.2.6.8 and 6.1.1.4'
O O 0.0106 0.0060 'International Tables Vol C Tables 4.2.6.8 and 6.1.1.4'
Na Na 0.0362 0.0249 'International Tables Vol C Tables 4.2.6.8 and 6.1.1.4'
Zn Zn 0.2839 1.4301 'International Tables Vol C Tables 4.2.6.8 and 6.1.1.4'
Gd Gd -0.1653 3.9035 'International Tables Vol C Tables 4.2.6.8 and 6.1.1.4'

loop_
_geom_angle_atom_site_label_1
_geom_angle_atom_site_label_2
_geom_angle_atom_site_label_3
_geom_angle
_geom_angle_site_symmetry_1
_geom_angle_site_symmetry_3
O2 Gd1 O2 94.5(5) 4_566 .
O2 Gd1 O2' 81.6(4) . .
O2 Gd1 O2' 81.6(4) 4_566 4_566
O2' Gd1 O2' 69.4(6) . 4_566
O2 Gd1 O5 157.1(3) 4_566 4_566
O2 Gd1 O5 86.7(3) . 4_566
O2' Gd1 O5 159.2(3) . 4_566
O2' Gd1 O5 96.4(3) 4_566 4_566
O2 Gd1 O5 86.7(3) 4_566 .
O2 Gd1 O5 157.1(3) . .
O2' Gd1 O5 96.4(3) . .
O2' Gd1 O5 159.2(3) 4_566 .
O5 Gd1 O5 101.0(4) 4_566 .
O2 Gd1 O4 84.7(4) 4_566 6_655
O2 Gd1 O4 131.0(3) . 6_655
O2' Gd1 O4 97.4(4) . 6_655
O2' Gd1 O4 123.6(3) 4_566 6_655
O5 Gd1 O4 77.4(3) 4_566 6_655
O5 Gd1 O4 71.9(3) . 6_655
O2 Gd1 O4 131.0(3) 4_566 7_645
O2 Gd1 O4 84.7(4) . 7_645
O2' Gd1 O4 123.6(3) . 7_645
O2' Gd1 O4 97.4(4) 4_566 7_645
O5 Gd1 O4 71.9(3) 4_566 7_645
O5 Gd1 O4 77.4(3) . 7_645
O4 Gd1 O4 130.9(5) 6_655 7_645
O2 Gd1 O1 79.5(3) 4_566 7_645
O2 Gd1 O1 83.5(2) . 7_645
O2' Gd1 O1 72.4(3) . 7_645
O2' Gd1 O1 86.7(3) 4_566 7_645
O5 Gd1 O1 123.3(2) 4_566 7_645
O5 Gd1 O1 74.2(2) . 7_645
O4 Gd1 O1 143.2(2) 6_655 7_645
O4 Gd1 O1 51.7(2) 7_645 7_645
O2 Gd1 O1 83.5(2) 4_566 6_655
O2 Gd1 O1 79.5(3) . 6_655
O2' Gd1 O1 86.7(3) . 6_655
O2' Gd1 O1 72.4(3) 4_566 6_655
O5 Gd1 O1 74.2(2) 4_566 6_655
O5 Gd1 O1 123.3(2) . 6_655
O4 Gd1 O1 51.7(2) 6_655 6_655
O4 Gd1 O1 143.2(2) 7_645 6_655
O1 Gd1 O1 154.8(2) 7_645 6_655
O2 Gd1 O4' 70.4(4) 4_566 6_655
O2 Gd1 O4' 131.1(3) . 6_655
O2' Gd1 O4' 83.4(4) . 6_655
O2' Gd1 O4' 120.4(4) 4_566 6_655
O5 Gd1 O4' 91.6(3) 4_566 6_655
O5 Gd1 O4' 70.7(3) . 6_655
O4 Gd1 O4' 14.3(3) 6_655 6_655
O4 Gd1 O4' 140.5(4) 7_645 6_655
O1 Gd1 O4' 134.4(3) 7_645 6_655
O1 Gd1 O4' 53.4(3) 6_655 6_655
O2 Gd1 O4' 131.1(3) 4_566 7_645
O2 Gd1 O4' 70.4(4) . 7_645
O2' Gd1 O4' 120.4(4) . 7_645
O2' Gd1 O4' 83.4(4) 4_566 7_645
O5 Gd1 O4' 70.7(3) 4_566 7_645
O5 Gd1 O4' 91.6(3) . 7_645
O4 Gd1 O4' 140.5(4) 6_655 7_645
O4 Gd1 O4' 14.3(3) 7_645 7_645
O1 Gd1 O4' 53.4(3) 7_645 7_645
O1 Gd1 O4' 134.4(3) 6_655 7_645
O4' Gd1 O4' 152.6(5) 6_655 7_645
Zn1' Zn1 N2 79.5(2) . .
Zn1' Zn1 N2 79.5(2) . 2_655
N2 Zn1 N2 159.1(4) . 2_655
Zn1' Zn1 N1 81.6(2) . 2_655
N2 Zn1 N1 88.48(5) . 2_655
N2 Zn1 N1 88.48(5) 2_655 2_655
Zn1' Zn1 N1 81.6(2) . .
N2 Zn1 N1 88.48(5) . .
N2 Zn1 N1 88.48(5) 2_655 .
N1 Zn1 N1 163.1(4) 2_655 .
Zn1' Zn1 O6 180.0 . .
N2 Zn1 O6 100.5(2) . .
N2 Zn1 O6 100.5(2) 2_655 .
N1 Zn1 O6 98.4(2) 2_655 .
N1 Zn1 O6 98.4(2) . .
Zn1 Zn1' N2 77.2(3) . 2_655
Zn1 Zn1' N2 77.2(3) . .
N2 Zn1' N2 154.3(6) 2_655 .
Zn1 Zn1' N1 75.5(3) . 2_655
N2 Zn1' N1 86.82(11) 2_655 2_655
N2 Zn1' N1 86.82(11) . 2_655
Zn1 Zn1' N1 75.5(3) . .
N2 Zn1' N1 86.82(11) 2_655 .
N2 Zn1' N1 86.82(11) . .
N1 Zn1' N1 151.0(5) 2_655 .
Zn1 Zn1' O6' 180.000(15) . .
N2 Zn1' O6' 102.8(3) 2_655 .
N2 Zn1' O6' 102.8(3) . .
N1 Zn1' O6' 104.5(3) 2_655 .
N1 Zn1' O6' 104.5(3) . .
O3 Na1 O3 111.2(4) . 7_646
O3 Na1 O1 115.6(2) . 6_655
O3 Na1 O1 109.8(2) 7_646 6_655
O3 Na1 O1 109.8(2) . 4_566
O3 Na1 O1 115.6(2) 7_646 4_566
O1 Na1 O1 94.0(3) 6_655 4_566
O3 Na1 O2' 47.4(3) . 4_566
O3 Na1 O2' 130.9(3) 7_646 4_566
O1 Na1 O2' 68.2(3) 6_655 4_566
O1 Na1 O2' 113.4(3) 4_566 4_566
O3 Na1 O2' 130.9(3) . 6_655
O3 Na1 O2' 47.4(3) 7_646 6_655
O1 Na1 O2' 113.4(3) 6_655 6_655
O1 Na1 O2' 68.2(3) 4_566 6_655
O2' Na1 O2' 177.8(5) 4_566 6_655
O3 Na1 C9 124.3(3) . 7_646
O3 Na1 C9 24.1(2) 7_646 7_646
O1 Na1 C9 113.2(2) 6_655 7_646
O1 Na1 C9 91.51(18) 4_566 7_646
O2' Na1 C9 155.0(3) 4_566 7_646
O2' Na1 C9 23.3(2) 6_655 7_646
O3 Na1 C9 24.1(2) . .
O3 Na1 C9 124.3(3) 7_646 .
O1 Na1 C9 91.51(18) 6_655 .
O1 Na1 C9 113.2(2) 4_566 .
O2' Na1 C9 23.3(2) 4_566 .
O2' Na1 C9 155.0(3) 6_655 .
C9 Na1 C9 144.1(3) 7_646 .
O3 Na1 O2 49.3(2) . .
O3 Na1 O2 120.4(3) 7_646 .
O1 Na1 O2 67.5(2) 6_655 .
O1 Na1 O2 123.9(2) 4_566 .
O2' Na1 O2 10.7(3) 4_566 .
O2' Na1 O2 167.9(3) 6_655 .
C9 Na1 O2 144.5(2) 7_646 .
C9 Na1 O2 26.7(2) . .
O3 Na1 O2 120.4(3) . 7_646
O3 Na1 O2 49.3(2) 7_646 7_646
O1 Na1 O2 123.9(2) 6_655 7_646
O1 Na1 O2 67.5(2) 4_566 7_646
O2' Na1 O2 167.9(3) 4_566 7_646
O2' Na1 O2 10.7(3) 6_655 7_646
C9 Na1 O2 26.7(2) 7_646 7_646
C9 Na1 O2 144.5(2) . 7_646
O2 Na1 O2 165.2(4) . 7_646
O3 Na1 Gd1 118.65(15) . 6_655
O3 Na1 Gd1 82.02(15) 7_646 6_655
O1 Na1 Gd1 114.35(16) 6_655 6_655
O1 Na1 Gd1 34.57(12) 4_566 6_655
O2' Na1 Gd1 145.7(3) 4_566 6_655
O2' Na1 Gd1 35.5(2) 6_655 6_655
C9 Na1 Gd1 58.34(13) 7_646 6_655
C9 Na1 Gd1 135.28(15) . 6_655
O2 Na1 Gd1 156.33(18) . 6_655
O2 Na1 Gd1 33.02(17) 7_646 6_655
O3 Na1 Gd1 82.02(15) . .
O3 Na1 Gd1 118.65(15) 7_646 .
O1 Na1 Gd1 34.57(12) 6_655 .
O1 Na1 Gd1 114.35(16) 4_566 .
O2' Na1 Gd1 35.5(2) 4_566 .
O2' Na1 Gd1 145.7(3) 6_655 .
C9 Na1 Gd1 135.28(15) 7_646 .
C9 Na1 Gd1 58.35(13) . .
O2 Na1 Gd1 33.02(17) . .
O2 Na1 Gd1 156.33(19) 7_646 .
Gd1 Na1 Gd1 144.93(11) 6_655 .
C7 O1 Na1 153.0(5) . 6_654
C7 O1 Gd1 93.5(4) . 6_654
Na1 O1 Gd1 113.4(2) 6_654 6_654
O2' O2 C9 56.7(15) 4_566 .
O2' O2 Gd1 99.2(16) 4_566 .
C9 O2 Gd1 155.8(8) . .
O2' O2 Na1 61.2(15) 4_566 .
C9 O2 Na1 72.1(5) . .
Gd1 O2 Na1 99.4(3) . .
O2 O2' C9 98.0(18) 4_566 4_566
O2 O2' Gd1 66.7(15) 4_566 .
C9 O2' Gd1 164.6(10) 4_566 .
O2 O2' Na1 108.1(16) 4_566 6_654
C9 O2' Na1 84.4(7) 4_566 6_654
Gd1 O2' Na1 102.1(4) . 6_654
C9 O3 Na1 109.0(5) . .
O4' O4 C7 83.8(15) . .
O4' O4 Gd1 86.4(15) . 6_654
C7 O4 Gd1 93.7(6) . 6_654
O4 O4' C7 69.2(15) . .
O4 O4' Gd1 79.3(15) . 6_654
C7 O4' Gd1 90.0(6) . 6_654
Gd1 O5 H5A 120.0 . .
Gd1 O5 H5B 120.0 . .
H5A O5 H5B 120.0 . .
Zn1 O6 H6A 120.0 . .
Zn1 O6 H6B 120.0 . .
H6A O6 H6B 120.0 . .
Zn1' O6' H6'1 120.0 . .
Zn1' O6' H6'2 120.0 . .
H6'1 O6' H6'2 120.0 . .
C1 N1 C1 108.4(7) 11_565 .
C1 N1 Zn1 125.6(4) 11_565 .
C1 N1 Zn1 125.6(4) . .
C1 N1 Zn1' 124.0(4) 11_565 .
C1 N1 Zn1' 124.0(4) . .
C10 N2 C10 107.6(8) 12_655 .
C10 N2 Zn1 126.0(4) 12_655 .
C10 N2 Zn1 126.0(4) . .
C10 N2 Zn1' 124.2(4) 12_655 .
C10 N2 Zn1' 124.2(4) . .
N1 C1 C6 126.7(6) . .
N1 C1 C5 108.6(6) . .
C6 C1 C5 124.5(6) . .
C8 C2 C12 118.4(6) . .
C8 C2 C7 121.6(6) . .
C12 C2 C7 119.9(6) . .
C13 C3 C4 117.4(6) . .
C13 C3 H3 121.3 . .
C4 C3 H3 121.3 . .
C8 C4 C3 120.1(6) . .
C8 C4 C6 120.5(6) . .
C3 C4 C6 119.3(6) . .
C5 C5 C1 107.2(4) 11_565 .
C5 C5 H5 126.4 11_565 .
C1 C5 H5 126.4 . .
C10 C6 C1 124.6(6) . .
C10 C6 C4 118.1(6) . .
C1 C6 C4 117.2(6) . .
O1 C7 O4 119.2(8) . .
O1 C7 O4' 120.1(8) . .
O1 C7 C2 121.5(7) . .
O4 C7 C2 117.5(7) . .
O4' C7 C2 116.7(7) . .
O1 C7 Gd1 60.9(4) . 6_654
O4 C7 Gd1 59.7(5) . 6_654
O4' C7 Gd1 61.5(5) . 6_654
C2 C7 Gd1 177.0(5) . 6_654
C4 C8 C2 122.0(6) . .
C4 C8 H8 119.0 . .
C2 C8 H8 119.0 . .
O2' C9 O3 119.2(9) 4_566 .
O3 C9 O2 122.7(7) . .
O2' C9 C13 119.4(8) 4_566 .
O3 C9 C13 119.5(7) . .
O2 C9 C13 116.6(7) . .
O2' C9 Na1 72.3(6) 4_566 .
O3 C9 Na1 46.9(4) . .
O2 C9 Na1 81.2(5) . .
C13 C9 Na1 159.7(6) . .
C6 C10 N2 126.8(6) . .
C6 C10 C11 125.3(6) . .
N2 C10 C11 107.7(6) . .
C11 C11 C10 108.4(4) 12_655 .
C11 C11 H11 125.8 12_655 .
C10 C11 H11 125.8 . .
C13 C12 C2 120.8(6) . .
C13 C12 H12 119.6 . .
C2 C12 H12 119.6 . .
C12 C13 C3 121.2(6) . .
C12 C13 C9 120.0(6) . .
C3 C13 C9 118.7(6) . .

loop_
_geom_bond_atom_site_label_1
_geom_bond_atom_site_label_2
_geom_bond_distance
_geom_bond_site_symmetry_2
Gd1 O2 2.229(9) 4_566
Gd1 O2 2.229(9) .
Gd1 O2' 2.396(11) .
Gd1 O2' 2.396(11) 4_566
Gd1 O5 2.424(8) 4_566
Gd1 O5 2.424(8) .
Gd1 O4 2.467(9) 6_655
Gd1 O4 2.467(9) 7_645
Gd1 O1 2.495(5) 7_645
Gd1 O1 2.495(5) 6_655
Gd1 O4' 2.506(10) 6_655
Gd1 O4' 2.506(10) 7_645
Zn1 Zn1' 0.829(6) .
Zn1 N2 2.044(8) .
Zn1 N2 2.044(8) 2_655
Zn1 N1 2.062(6) 2_655
Zn1 N1 2.062(6) .
Zn1 O6 2.28(3) .
Zn1' N2 2.061(8) 2_655
Zn1' N2 2.061(8) .
Zn1' N1 2.106(6) 2_655
Zn1' N1 2.106(6) .
Zn1' O6' 2.13(5) .
Na1 O3 2.245(6) .
Na1 O3 2.246(6) 7_646
Na1 O1 2.332(6) 6_655
Na1 O1 2.332(6) 4_566
Na1 O2' 2.783(11) 4_566
Na1 O2' 2.783(11) 6_655
Na1 C9 2.908(7) 7_646
Na1 C9 2.908(7) .
Na1 O2 3.019(9) .
Na1 O2 3.019(9) 7_646
Na1 Gd1 4.0357(12) 6_655
O1 C7 1.233(8) .
O1 Na1 2.332(6) 6_654
O1 Gd1 2.495(5) 6_654
O2 O2' 0.591(12) 4_566
O2 C9 1.371(11) .
O2' O2 0.591(12) 4_566
O2' C9 1.157(12) 4_566
O2' Na1 2.783(11) 6_654
O3 C9 1.256(9) .
O4 O4' 0.622(12) .
O4 C7 1.278(11) .
O4 Gd1 2.467(9) 6_654
O4' C7 1.359(12) .
O4' Gd1 2.505(10) 6_654
O5 H5A 0.9500 .
O5 H5B 0.9500 .
O6 H6A 0.9500 .
O6 H6B 0.9500 .
O6' H6'1 0.9500 .
O6' H6'2 0.9500 .
N1 C1 1.360(7) 11_565
N1 C1 1.360(7) .
N2 C10 1.382(7) 12_655
N2 C10 1.382(7) .
C1 C6 1.390(9) .
C1 C5 1.462(8) .
C2 C8 1.366(9) .
C2 C12 1.400(9) .
C2 C7 1.475(10) .
C3 C13 1.406(10) .
C3 C4 1.411(9) .
C3 H3 0.9500 .
C4 C8 1.365(9) .
C4 C6 1.517(8) .
C5 C5 1.341(13) 11_565
C5 H5 0.9500 .
C6 C10 1.359(8) .
C7 Gd1 2.850(8) 6_654
C8 H8 0.9500 .
C9 O2' 1.157(12) 4_566
C9 C13 1.512(10) .
C10 C11 1.473(9) .
C11 C11 1.303(13) 12_655
C11 H11 0.9500 .
C12 C13 1.352(9) .
C12 H12 0.9500 .

loop_
_platon_squeeze_void_nr
_platon_squeeze_void_average_x
_platon_squeeze_void_average_y
_platon_squeeze_void_average_z
_platon_squeeze_void_volume
_platon_squeeze_void_count_electrons
_platon_squeeze_void_content
1 -0.011 -0.002 0.003 6199 2614 ' '
